data_7130037
loop_
_publ_author_name
'Liang, Ren-Xiao'
'Chen, Jian-Fei'
'Huang, Ying-Ying'
'Yu, Ya-Ping'
'Zhang, Han-Yue'
'Song, Yu-Feng'
'Tsui, Gavin Chit'
'Jia, Yi-Xia'

_publ_section_title
;
 Enantioselective Pd-Catalyzed Dearomative Reductive Heck and Domino
 Heck-Suzuki Reactions of 2-CF3-Indoles
;
_journal_name_full 'Chemical Communications'
_journal_paper_doi 10.1039/D2CC01435A
_journal_year 2022
_chemical_absolute_configuration ad
_chemical_formula_moiety 'C22 H14 F3 N O'
_chemical_formula_sum 'C22 H14 F3 N O'
_chemical_formula_weight 365.34
_space_group_crystal_system orthorhombic
_space_group_IT_number 19
_space_group_name_Hall 'P 2ac 2ab'
_space_group_name_H-M_alt 'P 21 21 21'
_atom_sites_solution_hydrogens geom
_atom_sites_solution_primary dual
_audit_creation_date 2021-03-18
_audit_creation_method
;
Olex2 1.2
(compiled 2018.05.29 svn.r3508 for OlexSys, GUI svn.r5506)
;
_audit_update_record
;
2021-07-08 deposited with the CCDC.	2022-04-27 downloaded from the CCDC.
;
_cell_angle_alpha 90
_cell_angle_beta 90
_cell_angle_gamma 90
_cell_formula_units_Z 4
_cell_length_a 9.7165(13)
_cell_length_b 11.402(2)
_cell_length_c 15.962(2)
_cell_measurement_reflns_used 9924
_cell_measurement_temperature 170(2)
_cell_measurement_theta_max 68.28
_cell_measurement_theta_min 2.77
_cell_volume 1768.4(4)
_computing_cell_refinement 'SAINT V8.40B (Bruker Nano, Inc., 2019)'
_computing_data_collection 'Bruker Instrument Service vV6.2.14'
_computing_data_reduction 'SAINT V8.40B (Bruker Nano, Inc., 2019)'
_computing_molecular_graphics 'Olex2 (Dolomanov et al., 2009)'
_computing_publication_material 'Olex2 (Dolomanov et al., 2009)'
_computing_structure_refinement 'ShelXL (Sheldrick, 2015)'
_computing_structure_solution 'ShelXT (Sheldrick, 2015)'
_diffrn_ambient_temperature 170.0
_diffrn_measured_fraction_theta_full 1.000
_diffrn_measured_fraction_theta_max 0.999
_diffrn_measurement_device_type 'zju Bruker D8 Venture Ims3.0'
_diffrn_measurement_method '\f and \w scans'
_diffrn_radiation_type CuK\a
_diffrn_radiation_wavelength 1.54178
_diffrn_reflns_av_R_equivalents 0.0300
_diffrn_reflns_av_unetI/netI 0.0221
_diffrn_reflns_Laue_measured_fraction_full 1.000
_diffrn_reflns_Laue_measured_fraction_max 0.999
_diffrn_reflns_limit_h_max 11
_diffrn_reflns_limit_h_min -11
_diffrn_reflns_limit_k_max 13
_diffrn_reflns_limit_k_min -13
_diffrn_reflns_limit_l_max 19
_diffrn_reflns_limit_l_min -19
_diffrn_reflns_number 17842
_diffrn_reflns_point_group_measured_fraction_full 0.999
_diffrn_reflns_point_group_measured_fraction_max 0.998
_diffrn_reflns_theta_full 67.679
_diffrn_reflns_theta_max 68.256
_diffrn_reflns_theta_min 4.766
_diffrn_standards_number 0
_exptl_absorpt_coefficient_mu 0.895
_exptl_absorpt_correction_T_max 0.7531
_exptl_absorpt_correction_T_min 0.6644
_exptl_absorpt_correction_type multi-scan
_exptl_absorpt_process_details
;
SADABS-2016/2 (Bruker,2016/2) was used for absorption correction.
wR2(int) was 0.1202 before and 0.0447 after correction.
The Ratio of minimum to maximum transmission is 0.8822.
The \l/2 correction factor is Not present.
;
_exptl_crystal_colour colourless
_exptl_crystal_colour_primary colourless
_exptl_crystal_density_diffrn 1.372
_exptl_crystal_description block
_exptl_crystal_F_000 752
_exptl_crystal_size_max 0.35
_exptl_crystal_size_mid 0.28
_exptl_crystal_size_min 0.23
_refine_diff_density_max 0.129
_refine_diff_density_min -0.209
_refine_diff_density_rms 0.051
_refine_ls_abs_structure_details
;
 Flack x determined using 1356 quotients [(I+)-(I-)]/[(I+)+(I-)]
 (Parsons, Flack and Wagner, Acta Cryst. B69 (2013) 249-259).
;
_refine_ls_abs_structure_Flack 0.05(3)
_refine_ls_extinction_method none
_refine_ls_goodness_of_fit_ref 1.072
_refine_ls_hydrogen_treatment constr
_refine_ls_matrix_type full
_refine_ls_number_parameters 244
_refine_ls_number_reflns 3236
_refine_ls_number_restraints 0
_refine_ls_restrained_S_all 1.072
_refine_ls_R_factor_all 0.0292
_refine_ls_R_factor_gt 0.0290
_refine_ls_shift/su_max 0.001
_refine_ls_shift/su_mean 0.000
_refine_ls_structure_factor_coef Fsqd
_refine_ls_weighting_details 'w=1/[\s^2^(Fo^2^)+(0.0440P)^2^+0.2077P] where P=(Fo^2^+2Fc^2^)/3'
_refine_ls_weighting_scheme calc
_refine_ls_wR_factor_gt 0.0727
_refine_ls_wR_factor_ref 0.0729
_reflns_Friedel_coverage 0.736
_reflns_Friedel_fraction_full 0.998
_reflns_Friedel_fraction_max 0.997
_reflns_number_gt 3217
_reflns_number_total 3236
_reflns_threshold_expression 'I > 2\s(I)'
_cod_data_source_file d2cc01435a2.cif
_cod_data_source_block cu_210316_cjf_2_bd_0m
_cod_original_cell_volume 1768.5(5)
_cod_database_code 7130037
_shelx_shelxl_version_number 2018/3
_shelx_space_group_comment
;
The symmetry employed for this shelxl refinement is uniquely defined
by the following loop, which should always be used as a source of
symmetry information in preference to the above space-group names.
They are only intended as comments.
;
_shelx_estimated_absorpt_t_max 0.821
_shelx_estimated_absorpt_t_min 0.745
_olex2_refinement_description
;
1. Fixed Uiso
 At 1.2 times of:
  All C(H) groups
2.a Ternary CH refined with riding coordinates:
 C8(H8)
2.b Aromatic/amide H refined with riding coordinates:
 C1(H1), C2(H2), C3(H3), C4(H4), C12(H12), C13(H13), C14(H14), C15(H15),
 C18(H18), C19(H19), C20(H20), C21(H21), C22(H22)
;
_olex2_submission_special_instructions 'No special instructions were received'

loop_
_space_group_symop_operation_xyz
'x, y, z'
'-x+1/2, -y, z+1/2'
'-x, y+1/2, -z+1/2'
'x+1/2, -y+1/2, -z'

loop_
_atom_site_label
_atom_site_type_symbol
_atom_site_fract_x
_atom_site_fract_y
_atom_site_fract_z
_atom_site_U_iso_or_equiv
_atom_site_adp_type
_atom_site_occupancy
_atom_site_site_symmetry_order
_atom_site_calc_flag
_atom_site_refinement_flags_posn
_atom_site_refinement_flags_adp
_atom_site_refinement_flags_occupancy
_atom_site_disorder_assembly
_atom_site_disorder_group
F1 F 0.33513(14) 0.22795(10) 0.64986(7) 0.0506(3) Uani 1 1 d . . . . .
F2 F 0.29270(14) 0.30980(10) 0.53156(8) 0.0533(3) Uani 1 1 d . . . . .
F3 F 0.48184(16) 0.21565(9) 0.54968(8) 0.0554(3) Uani 1 1 d . . . . .
O1 O 0.27689(14) 0.66503(12) 0.63554(10) 0.0486(4) Uani 1 1 d . . . . .
N1 N 0.35860(12) 0.47659(12) 0.65413(9) 0.0281(3) Uani 1 1 d . . . . .
C1 C 0.2753(2) 0.51569(17) 0.80072(13) 0.0417(4) Uani 1 1 d . . . . .
H1 H 0.196049 0.558323 0.783802 0.050 Uiso 1 1 calc R . . . .
C2 C 0.3065(2) 0.4981(2) 0.88449(14) 0.0512(5) Uani 1 1 d . . . . .
H2 H 0.247767 0.530430 0.926079 0.061 Uiso 1 1 calc R . . . .
C3 C 0.4208(3) 0.4346(2) 0.90914(12) 0.0523(6) Uani 1 1 d . . . . .
H3 H 0.438319 0.423047 0.967105 0.063 Uiso 1 1 calc R . . . .
C4 C 0.5102(2) 0.38751(18) 0.85020(11) 0.0411(4) Uani 1 1 d . . . . .
H4 H 0.589068 0.344291 0.867127 0.049 Uiso 1 1 calc R . . . .
C5 C 0.48169(17) 0.40514(14) 0.76611(10) 0.0296(3) Uani 1 1 d . . . . .
C6 C 0.36582(16) 0.46788(14) 0.74284(11) 0.0304(3) Uani 1 1 d . . . . .
C7 C 0.46371(16) 0.40020(13) 0.61654(10) 0.0258(3) Uani 1 1 d . . . . .
C8 C 0.56652(16) 0.37053(13) 0.68988(10) 0.0275(3) Uani 1 1 d . . . . .
H8 H 0.584692 0.284227 0.691000 0.033 Uiso 1 1 calc R . . . .
C9 C 0.34711(16) 0.58350(15) 0.61184(12) 0.0312(4) Uani 1 1 d . . . . .
C10 C 0.43909(16) 0.57485(14) 0.53836(10) 0.0278(3) Uani 1 1 d . . . . .
C11 C 0.51108(16) 0.47020(13) 0.54121(9) 0.0265(3) Uani 1 1 d . . . . .
C12 C 0.6042(2) 0.44206(17) 0.47918(12) 0.0389(4) Uani 1 1 d . . . . .
H12 H 0.653040 0.369905 0.480341 0.047 Uiso 1 1 calc R . . . .
C13 C 0.6243(2) 0.52241(19) 0.41499(12) 0.0440(5) Uani 1 1 d . . . . .
H13 H 0.687532 0.504334 0.371462 0.053 Uiso 1 1 calc R . . . .
C14 C 0.5543(2) 0.62855(17) 0.41287(11) 0.0408(4) Uani 1 1 d . . . . .
H14 H 0.571402 0.682554 0.368758 0.049 Uiso 1 1 calc R . . . .
C15 C 0.45967(19) 0.65608(16) 0.47477(11) 0.0362(4) Uani 1 1 d . . . . .
H15 H 0.410534 0.728096 0.473730 0.043 Uiso 1 1 calc R . . . .
C16 C 0.3931(2) 0.28759(16) 0.58707(11) 0.0380(4) Uani 1 1 d . . . . .
C17 C 0.70150(16) 0.43645(16) 0.68340(10) 0.0304(4) Uani 1 1 d . . . . .
C18 C 0.70596(18) 0.55785(16) 0.69422(11) 0.0341(4) Uani 1 1 d . . . . .
H18 H 0.624315 0.599110 0.708477 0.041 Uiso 1 1 calc R . . . .
C19 C 0.8286(2) 0.6190(2) 0.68436(12) 0.0447(5) Uani 1 1 d . . . . .
H19 H 0.830238 0.701702 0.691258 0.054 Uiso 1 1 calc R . . . .
C20 C 0.9479(2) 0.5596(2) 0.66458(14) 0.0548(6) Uani 1 1 d . . . . .
H20 H 1.031653 0.601346 0.657520 0.066 Uiso 1 1 calc R . . . .
C21 C 0.9451(2) 0.4394(3) 0.65507(17) 0.0617(6) Uani 1 1 d . . . . .
H21 H 1.027766 0.398521 0.642512 0.074 Uiso 1 1 calc R . . . .
C22 C 0.8220(2) 0.3773(2) 0.66373(14) 0.0467(5) Uani 1 1 d . . . . .
H22 H 0.820787 0.294641 0.656160 0.056 Uiso 1 1 calc R . . . .

loop_
_atom_site_aniso_label
_atom_site_aniso_U_11
_atom_site_aniso_U_22
_atom_site_aniso_U_33
_atom_site_aniso_U_23
_atom_site_aniso_U_13
_atom_site_aniso_U_12
F1 0.0675(8) 0.0389(6) 0.0453(6) 0.0145(5) -0.0112(6) -0.0251(5)
F2 0.0664(8) 0.0422(6) 0.0515(7) 0.0111(5) -0.0302(6) -0.0230(6)
F3 0.0861(9) 0.0285(5) 0.0517(7) -0.0105(5) -0.0044(6) 0.0011(6)
O1 0.0371(6) 0.0404(7) 0.0684(10) 0.0118(7) 0.0159(7) 0.0151(6)
N1 0.0222(6) 0.0298(7) 0.0322(7) 0.0031(6) 0.0020(5) -0.0003(5)
C1 0.0383(9) 0.0395(9) 0.0474(10) -0.0010(8) 0.0180(8) -0.0039(8)
C2 0.0628(13) 0.0491(11) 0.0418(10) -0.0071(9) 0.0258(10) -0.0115(10)
C3 0.0730(15) 0.0569(13) 0.0271(9) 0.0001(9) 0.0109(9) -0.0189(11)
C4 0.0495(10) 0.0437(10) 0.0301(9) 0.0055(8) -0.0022(8) -0.0099(8)
C5 0.0315(8) 0.0292(8) 0.0282(8) 0.0023(6) 0.0025(6) -0.0065(6)
C6 0.0290(8) 0.0296(8) 0.0325(8) 0.0023(7) 0.0058(6) -0.0070(6)
C7 0.0272(7) 0.0232(7) 0.0268(7) 0.0007(6) -0.0012(6) -0.0007(6)
C8 0.0301(8) 0.0263(7) 0.0259(7) 0.0023(6) -0.0023(6) 0.0023(6)
C9 0.0212(7) 0.0313(8) 0.0411(9) 0.0054(7) 0.0006(7) 0.0017(6)
C10 0.0248(7) 0.0275(8) 0.0310(8) 0.0022(6) -0.0047(6) -0.0037(6)
C11 0.0295(7) 0.0258(7) 0.0241(7) 0.0002(6) -0.0034(6) -0.0021(6)
C12 0.0470(10) 0.0362(9) 0.0335(9) -0.0020(7) 0.0068(8) 0.0044(8)
C13 0.0510(11) 0.0490(11) 0.0321(9) -0.0001(8) 0.0111(8) -0.0052(9)
C14 0.0491(10) 0.0408(10) 0.0326(9) 0.0101(7) 0.0006(8) -0.0124(8)
C15 0.0383(9) 0.0307(8) 0.0395(9) 0.0090(7) -0.0061(8) -0.0037(7)
C16 0.0517(11) 0.0284(8) 0.0340(8) 0.0047(7) -0.0099(8) -0.0091(8)
C17 0.0269(8) 0.0395(9) 0.0249(7) 0.0030(6) -0.0019(6) 0.0011(7)
C18 0.0319(8) 0.0395(9) 0.0307(8) -0.0013(7) -0.0006(7) -0.0049(7)
C19 0.0438(10) 0.0536(11) 0.0366(9) 0.0035(8) -0.0024(8) -0.0168(9)
C20 0.0348(10) 0.0766(16) 0.0530(12) 0.0120(11) 0.0002(9) -0.0164(10)
C21 0.0269(9) 0.0877(18) 0.0705(15) 0.0098(14) 0.0089(10) 0.0074(10)
C22 0.0331(9) 0.0521(11) 0.0551(12) 0.0035(9) 0.0028(8) 0.0096(8)

loop_
_atom_type_symbol
_atom_type_description
_atom_type_scat_dispersion_real
_atom_type_scat_dispersion_imag
_atom_type_scat_source
C C 0.0181 0.0091 'International Tables Vol C Tables 4.2.6.8 and 6.1.1.4'
H H 0.0000 0.0000 'International Tables Vol C Tables 4.2.6.8 and 6.1.1.4'
F F 0.0727 0.0534 'International Tables Vol C Tables 4.2.6.8 and 6.1.1.4'
N N 0.0311 0.0180 'International Tables Vol C Tables 4.2.6.8 and 6.1.1.4'
O O 0.0492 0.0322 'International Tables Vol C Tables 4.2.6.8 and 6.1.1.4'

loop_
_geom_angle_atom_site_label_1
_geom_angle_atom_site_label_2
_geom_angle_atom_site_label_3
_geom_angle
_geom_angle_site_symmetry_1
_geom_angle_site_symmetry_3
_geom_angle_publ_flag
C6 N1 C7 109.33(13) . . ?
C9 N1 C6 123.09(15) . . ?
C9 N1 C7 112.02(13) . . ?
C2 C1 H1 121.7 . . ?
C2 C1 C6 116.56(19) . . ?
C6 C1 H1 121.7 . . ?
C1 C2 H2 119.1 . . ?
C3 C2 C1 121.74(19) . . ?
C3 C2 H2 119.1 . . ?
C2 C3 H3 119.6 . . ?
C2 C3 C4 120.81(19) . . ?
C4 C3 H3 119.6 . . ?
C3 C4 H4 120.8 . . ?
C5 C4 C3 118.4(2) . . ?
C5 C4 H4 120.8 . . ?
C4 C5 C8 128.95(16) . . ?
C6 C5 C4 119.85(17) . . ?
C6 C5 C8 111.09(14) . . ?
C1 C6 N1 127.22(16) . . ?
C5 C6 N1 110.09(14) . . ?
C5 C6 C1 122.67(17) . . ?
N1 C7 C8 105.33(12) . . ?
N1 C7 C11 102.88(12) . . ?
N1 C7 C16 108.11(14) . . ?
C11 C7 C8 120.68(13) . . ?
C11 C7 C16 109.55(13) . . ?
C16 C7 C8 109.43(13) . . ?
C5 C8 C7 101.25(12) . . ?
C5 C8 H8 109.7 . . ?
C7 C8 H8 109.7 . . ?
C17 C8 C5 113.26(13) . . ?
C17 C8 C7 113.05(13) . . ?
C17 C8 H8 109.7 . . ?
O1 C9 N1 124.22(16) . . ?
O1 C9 C10 129.68(16) . . ?
N1 C9 C10 106.06(13) . . ?
C11 C10 C9 109.71(14) . . ?
C11 C10 C15 121.76(16) . . ?
C15 C10 C9 128.51(16) . . ?
C10 C11 C7 109.08(14) . . ?
C12 C11 C7 130.29(15) . . ?
C12 C11 C10 120.57(15) . . ?
C11 C12 H12 121.0 . . ?
C11 C12 C13 117.95(17) . . ?
C13 C12 H12 121.0 . . ?
C12 C13 H13 119.2 . . ?
C12 C13 C14 121.61(17) . . ?
C14 C13 H13 119.2 . . ?
C13 C14 H14 119.8 . . ?
C15 C14 C13 120.33(16) . . ?
C15 C14 H14 119.8 . . ?
C10 C15 H15 121.1 . . ?
C14 C15 C10 117.75(17) . . ?
C14 C15 H15 121.1 . . ?
F1 C16 F2 106.59(16) . . ?
F1 C16 C7 112.69(14) . . ?
F2 C16 C7 111.76(14) . . ?
F3 C16 F1 107.20(15) . . ?
F3 C16 F2 106.92(15) . . ?
F3 C16 C7 111.35(16) . . ?
C18 C17 C8 120.69(15) . . ?
C22 C17 C8 120.31(17) . . ?
C22 C17 C18 118.96(17) . . ?
C17 C18 H18 119.7 . . ?
C19 C18 C17 120.67(18) . . ?
C19 C18 H18 119.7 . . ?
C18 C19 H19 120.0 . . ?
C20 C19 C18 120.0(2) . . ?
C20 C19 H19 120.0 . . ?
C19 C20 H20 120.1 . . ?
C21 C20 C19 119.8(2) . . ?
C21 C20 H20 120.1 . . ?
C20 C21 H21 119.7 . . ?
C20 C21 C22 120.6(2) . . ?
C22 C21 H21 119.7 . . ?
C17 C22 C21 119.9(2) . . ?
C17 C22 H22 120.1 . . ?
C21 C22 H22 120.1 . . ?

loop_
_geom_bond_atom_site_label_1
_geom_bond_atom_site_label_2
_geom_bond_distance
_geom_bond_site_symmetry_2
_geom_bond_publ_flag
F1 C16 1.336(2) . ?
F2 C16 1.342(2) . ?
F3 C16 1.332(2) . ?
O1 C9 1.214(2) . ?
N1 C6 1.421(2) . ?
N1 C7 1.470(2) . ?
N1 C9 1.398(2) . ?
C1 H1 0.9500 . ?
C1 C2 1.386(3) . ?
C1 C6 1.387(3) . ?
C2 H2 0.9500 . ?
C2 C3 1.383(4) . ?
C3 H3 0.9500 . ?
C3 C4 1.389(3) . ?
C4 H4 0.9500 . ?
C4 C5 1.385(2) . ?
C5 C6 1.385(2) . ?
C5 C8 1.522(2) . ?
C7 C8 1.576(2) . ?
C7 C11 1.515(2) . ?
C7 C16 1.530(2) . ?
C8 H8 1.0000 . ?
C8 C17 1.515(2) . ?
C9 C10 1.478(2) . ?
C10 C11 1.384(2) . ?
C10 C15 1.389(2) . ?
C11 C12 1.379(2) . ?
C12 H12 0.9500 . ?
C12 C13 1.388(3) . ?
C13 H13 0.9500 . ?
C13 C14 1.389(3) . ?
C14 H14 0.9500 . ?
C14 C15 1.386(3) . ?
C15 H15 0.9500 . ?
C17 C18 1.396(3) . ?
C17 C22 1.387(3) . ?
C18 H18 0.9500 . ?
C18 C19 1.389(3) . ?
C19 H19 0.9500 . ?
C19 C20 1.379(3) . ?
C20 H20 0.9500 . ?
C20 C21 1.378(4) . ?
C21 H21 0.9500 . ?
C21 C22 1.398(3) . ?
C22 H22 0.9500 . ?
